data_1561480
loop_
_publ_author_name
'Nakhal, Suliman'
'Wiedemann, Dennis'
'Stanje, Bernhard'
'Dolotko, Oleksandr'
'Wilkening, Martin'
'Lerch, Martin'

_publ_section_title
;
 LiBi3S5---A lithium bismuth sulfide with strong cation disorder
;
_journal_name_full 'Journal of Solid State Chemistry'
_journal_page_first 60
_journal_page_last 67
_journal_paper_doi 10.1016/j.jssc.2016.03.010
_journal_volume 238
_journal_year 2016
_chemical_formula_iupac 'Bi3 Li S5'
_chemical_formula_structural 'Li Bi3 S5'
_chemical_formula_sum 'Bi3 Li S5'
_chemical_formula_weight 794.2
_chemical_name_structure_type AgBi~3~S~5~
_chemical_name_systematic 'lithium tribismuth pentasulfide'
_space_group_IT_number 12
_space_group_name_Hall '-C 2y'
_space_group_name_H-M_alt 'C 1 2/m 1'
_symmetry_cell_setting monoclinic
_symmetry_Int_Tables_number 12
_symmetry_space_group_name_Hall '-C 2y'
_symmetry_space_group_name_H-M 'C 1 2/m 1'
_atom_sites_solution_hydrogens notdet
_atom_sites_solution_primary other
_atom_sites_solution_secondary difmap
_cell_angle_alpha 90
_cell_angle_beta 94.0723(12)
_cell_angle_gamma 90
_cell_formula_units_Z 4
_cell_length_a 13.1079(2)
_cell_length_b 4.00070(7)
_cell_length_c 16.5085(3)
_cell_measurement_temperature 298
_cell_volume 863.53(3)
_computing_cell_refinement 'FullProf (Rodr\'iguez-Carvajal, 1993)'
_computing_data_collection 'CARESS (Busse et al., 2013)'
_computing_data_reduction 'DATAPARSER (Senyshyn, 2011)'
_computing_molecular_graphics 'Diamond 3.2 (Brandenburg & Putz, 2014)'
_computing_publication_material 'WinPLOTR (Roisnel, 2001)'
_computing_structure_refinement 'FullProf (Rodr\'iguez-Carvajal, 1993)'
_computing_structure_solution 'CSD (Bergerhoff & Brown, 1987)'
_diffrn_ambient_temperature 298
_diffrn_detector '^3^He counter'
_diffrn_detector_details
; curved position-sensitive detector-array of 80 counter tubes, height: 300 mm,
resolution: 3 mm (B. Krimmer, R. Gilles, K. Zeitelhack, R. Schneider,
G. Montermann, H. Boysen, H. Fuess, Appl. Phys. A: Mater. Sci. Process.
2002, 74, S154-S156)
;
_diffrn_measurement_device 'one-circle powder diffractometer'
_diffrn_measurement_device_details
; M. Hoelzel, A. Senyshyn, N. Juenke, H. Boysen, W. Schmahl, H. Fuess,
Nucl. Instrum. Methods Phys. Res., Sect. A 2012, 667, 32-37
;
_diffrn_measurement_device_type SPODI
_diffrn_measurement_method 'profile data from area detector'
_diffrn_radiation_probe neutron
_diffrn_radiation_type neutron
_diffrn_radiation_wavelength 1.54831
_diffrn_source 'nuclear reactor'
_diffrn_source_type 'FRM II beamline 8a'
_exptl_absorpt_coefficient_mu 0.0297
_exptl_absorpt_correction_type cylinder
_exptl_absorpt_process_details
; correction for a cylindrical sample with \mR = 0.0850 as
implemented in FullProf
;
_exptl_crystal_density_diffrn 6.109
_exptl_crystal_density_method 'not measured'
_exptl_crystal_F_000 151.724
_pd_calc_method 'Rietveld refinement'
_pd_char_atten_coef_mu_calc 0.0178
_pd_char_colour grey-black
_pd_instr_2theta_monochr_pre 155
_pd_instr_beam_size_ax 100
_pd_instr_beam_size_eq 25
_pd_instr_dist_mono/spec 5000
_pd_instr_dist_spec/detc 1120
_pd_instr_dist_src/mono 17500
_pd_instr_geometry Debye-Scherrer
_pd_instr_location
; SPODI diffractometer, Heinz Maier-Leibnitz Zentrum,
 Garching bei M\"unchen (Germany)
;
_pd_instr_monochr_pre_spec 'Ge 551'
_pd_instr_soller_eq_spec/detc 0.16667
_pd_meas_2theta_range_inc 0.05
_pd_meas_2theta_range_max 152.90
_pd_meas_2theta_range_min 0.95
_pd_meas_number_of_points 3020
_pd_meas_scan_method step
_pd_proc_2theta_range_inc 0.05
_pd_proc_2theta_range_max 151.815
_pd_proc_2theta_range_min 0.865
_pd_proc_info_data_reduction
; efficiency/intensity correction and 2\q scattering-angle correction for each
detector-collimator pair, geometrical data correction with Lorentz factor,
variable integration height to obtain 1D data:
H~L~=(R^2^*sin(4\q))/(H~S~*cos^2^(2\q))*\D2\q+H~S~/2
with H~L~: limiting height, H~S~: sample height, R: detector radius
(M. Hoelzel, A. Senyshyn, N. Juenke, H. Boysen, W. Schmahl, H. Fuess,
Nucl. Instrum. Methods Phys. Res., Sect. A 2012, 667, 32-37)
;
_pd_proc_info_excluded_regions 'from 0.00 to 4.00\%: inclined inset'
_pd_proc_ls_background_function
; interpolation by cubic splines between 20 manually defined background points
with previously refined heights
;
_pd_proc_ls_peak_cutoff 0.005
_pd_proc_ls_pref_orient_corr none
_pd_proc_ls_profile_function
; pseudo-Voigt function with U = 0.064(3), V = -0.081(5), W = 0.140(2),
\h~0~ = 0.098(16), X = 0.0018(3); one-term asymmetry correction with
P~1~ = 0.083(8), P~2~ = 0.024(2) on reflections with 2\q < 160\%
;
_pd_proc_ls_prof_R_factor 0.0160
_pd_proc_ls_prof_wR_expected 0.0125
_pd_proc_ls_prof_wR_factor 0.0190
_pd_proc_number_of_points 2958
_pd_proc_wavelength 1.54381
_pd_spec_mounting 'compacted powder in vanadium can'
_pd_spec_mount_mode transmission
_pd_spec_orientation vertical
_pd_spec_shape cylinder
_pd_spec_size_axial 40
_pd_spec_size_equat 9
_refine_diff_density_max 0.188
_refine_diff_density_min -0.168
_refine_diff_density_rms 0.176
_refine_ls_extinction_coef .
_refine_ls_extinction_method none
_refine_ls_goodness_of_fit_all 1.52
_refine_ls_hydrogen_treatment .
_refine_ls_matrix_type fullcycle
_refine_ls_number_constraints 4
_refine_ls_number_parameters 65
_refine_ls_number_reflns 1094
_refine_ls_number_restraints 1
_refine_ls_R_I_factor 0.0367
_refine_ls_shift/su_max 0.0114
_refine_ls_shift/su_mean 0.0005
_refine_ls_structure_factor_coef Inet
_refine_ls_weighting_scheme sigma
_refine_ls_wR_factor_all 0.0216
_cod_data_source_file JSSC-2016-238-60.cif
_cod_data_source_block LiBi3S5
_cod_database_code 1561480
_pd_proc_ls_prof_cr_factor 0.0713
_pd_proc_ls_prof_cwr_factor 0.0618
_pd_proc_ls_prof_cwr_expected 0.0406
_pd_proc_ls_prof_chi2 2.3184
_pd_proc_ls_prof_echi2 2.3184

loop_
_space_group_symop_id
_space_group_symop_operation_xyz
1 x,y,z
2 -x,y,-z
3 -x,-y,-z
4 x,-y,z
5 x+1/2,y+1/2,z
6 -x+1/2,y+1/2,-z
7 -x+1/2,-y+1/2,-z
8 x+1/2,-y+1/2,z

loop_
_atom_site_label
_atom_site_type_symbol
_atom_site_fract_x
_atom_site_fract_y
_atom_site_fract_z
_atom_site_U_iso_or_equiv
_atom_site_occupancy
_atom_site_adp_type
_atom_site_symmetry_multiplicity
_atom_site_Wyckoff_symbol
_atom_site_calc_flag
_atom_site_refinement_flags_posn
_atom_site_refinement_flags_adp
_atom_site_refinement_flags_occupancy
_atom_site_constraints
_atom_site_restraints
Bi1 Bi 0.23805(16) 0.50000 0.11122(10) 0.0162(11) 0.821(3) Uani 4 i d . . . . .
Li1 Li 0.23805(16) 0.50000 0.11122(10) 0.0162(11) 0.179(3) Uani 4 i d . . P 'x=x(Bi1), z=z(Bi1), occ=1-occ(Bi1), U=U(Bi1)' .
Bi2 Bi 0.47179(14) 0.00000 0.21890(10) 0.0190(11) 0.876(3) Uani 4 i d . . . . .
Li2 Li 0.47179(14) 0.00000 0.21890(10) 0.0190(11) 0.124(3) Uani 4 i d . . P 'x=x(Bi2), z=z(Bi2), occ=1-occ(Bi2), U=U(Bi2)' .
Bi3 Bi 0.21539(12) 0.00000 0.39076(8) 0.0254(9) 1.00000 Uani 4 i d . . . . .
Bi4 Bi 0.00000 0.00000 0.00000 0.01825 0.450(3) Uiso 2 a d . . . . .
Li4 Li 0.00000 0.00000 0.00000 0.01825 0.550(3) Uiso 2 a d . . P occ=1-occ(Bi4) .
Bi5 Bi 0.00000 0.50000 0.50000 0.01835 0.156(3) Uiso 2 d d . . . . .
Li5 Li 0.00000 0.50000 0.50000 0.01835 0.844(3) Uiso 2 d d . . P occ=1-occ(Bi5) .
S1 S 0.3716(4) 0.00000 0.0535(3) 0.018(2) 1.00000 Uani 4 i d . . . . .
S2 S 0.1069(4) 0.00000 0.1534(3) 0.020(2) 1.00000 Uani 4 i d . . . . .
S3 S 0.3411(3) 0.50000 0.2580(3) 0.016(2) 1.00000 Uani 4 i d . . . . .
S4 S 0.0706(3) 0.50000 0.3631(3) 0.016(2) 1.00000 Uani 4 i d . . . . .
S5 S 0.3536(3) 0.50000 0.4656(2) 0.0154(20) 1.00000 Uani 4 i d . . . . .

loop_
_atom_site_aniso_label
_atom_site_aniso_type_symbol
_atom_site_aniso_U_11
_atom_site_aniso_U_22
_atom_site_aniso_U_33
_atom_site_aniso_U_12
_atom_site_aniso_U_13
_atom_site_aniso_U_23
Bi1 Bi 0.0110(10) 0.0123(11) 0.0254(12) 0.00000 0.0011(9) 0.00000
Li1 Li 0.0110(10) 0.0123(11) 0.0254(12) 0.00000 0.0011(9) 0.00000
Bi2 Bi 0.0192(10) 0.0178(10) 0.0200(12) 0.00000 -0.0030(10) 0.00000
Li2 Li 0.0192(10) 0.0178(10) 0.0200(12) 0.00000 -0.0030(10) 0.00000
Bi3 Bi 0.0309(9) 0.0224(8) 0.0230(10) 0.00000 0.0068(7) 0.00000
S1 S 0.034(3) 0.0101(19) 0.010(2) 0.00000 0.009(2) 0.00000
S2 S 0.011(2) 0.023(2) 0.027(3) 0.00000 0.007(2) 0.00000
S3 S 0.012(2) 0.013(2) 0.024(2) 0.00000 0.011(2) 0.00000
S4 S 0.020(2) 0.0122(20) 0.017(2) 0.00000 -0.0100(19) 0.00000
S5 S 0.019(2) 0.0109(19) 0.017(2) 0.00000 -0.0045(17) 0.00000

loop_
_atom_type_symbol
_atom_type_scat_length_neutron
_atom_type_scat_source
Bi 8.5320 V.F._Sears_Neutron_News_3_26_(1992)
Li -1.9000 V.F._Sears_Neutron_News_3_26_(1992)
S 2.8470 V.F._Sears_Neutron_News_3_26_(1992)

loop_
_geom_angle_atom_site_label_1
_geom_angle_atom_site_label_2
_geom_angle_atom_site_label_3
_geom_angle_site_symmetry_1
_geom_angle_site_symmetry_2
_geom_angle_site_symmetry_3
_geom_angle
S1 Bi1 S1 . . 1_565 88.55(12)
S1 Bi1 S1 . . 6_555 87.88(13)
S1 Bi1 S2 . . . 89.09(11)
S1 Bi1 S2 . . 1_565 175.15(15)
S1 Bi1 S3 . . . 91.15(13)
S1 Bi1 S1 1_565 . 6_555 87.88(13)
S1 Bi1 S2 1_565 . . 175.15(15)
S1 Bi1 S2 1_565 . 1_565 89.09(11)
S1 Bi1 S3 1_565 . . 91.15(13)
S1 Bi1 S2 6_555 . . 87.80(13)
S1 Bi1 S2 6_555 . 1_565 87.80(13)
S1 Bi1 S3 6_555 . . 178.64(16)
S2 Bi1 S2 . . 1_565 92.95(13)
S2 Bi1 S3 . . . 93.14(13)
S2 Bi1 S3 1_565 . . 93.14(13)
S1 Li1 S1 . . 1_565 88.55(12)
S1 Li1 S1 . . 6_555 87.88(13)
S1 Li1 S2 . . . 89.09(11)
S1 Li1 S2 . . 1_565 175.15(15)
S1 Li1 S3 . . . 91.15(13)
S1 Li1 S1 1_565 . 6_555 87.88(13)
S1 Li1 S2 1_565 . . 175.15(15)
S1 Li1 S2 1_565 . 1_565 89.09(11)
S1 Li1 S3 1_565 . . 91.15(13)
S1 Li1 S2 6_555 . . 87.80(13)
S1 Li1 S2 6_555 . 1_565 87.80(13)
S1 Li1 S3 6_555 . . 178.64(16)
S2 Li1 S2 . . 1_565 92.95(13)
S2 Li1 S3 . . . 93.14(13)
S2 Li1 S3 1_565 . . 93.14(13)
S1 Bi2 S2 . . 5_545 84.22(13)
S1 Bi2 S2 . . 5_555 84.22(13)
S1 Bi2 S3 . . 1_545 88.47(13)
S1 Bi2 S3 . . . 88.47(13)
S1 Bi2 S4 . . 5_545 176.97(16)
S2 Bi2 S2 5_545 . 5_555 86.15(11)
S2 Bi2 S3 5_545 . 1_545 89.59(10)
S2 Bi2 S3 5_545 . . 171.87(15)
S2 Bi2 S4 5_545 . 5_545 93.58(13)
S2 Bi2 S3 5_555 . 1_545 171.87(15)
S2 Bi2 S3 5_555 . . 89.59(10)
S2 Bi2 S4 5_555 . 5_545 93.58(13)
S3 Bi2 S3 1_545 . . 93.76(11)
S3 Bi2 S4 1_545 . 5_545 93.60(12)
S3 Bi2 S4 . . 5_545 93.60(12)
S1 Li2 S2 . . 5_545 84.22(13)
S1 Li2 S2 . . 5_555 84.22(13)
S1 Li2 S3 . . 1_545 88.47(13)
S1 Li2 S3 . . . 88.47(13)
S1 Li2 S4 . . 5_545 176.97(16)
S2 Li2 S2 5_545 . 5_555 86.15(11)
S2 Li2 S3 5_545 . 1_545 89.59(10)
S2 Li2 S3 5_545 . . 171.87(15)
S2 Li2 S4 5_545 . 5_545 93.58(13)
S2 Li2 S3 5_555 . 1_545 171.87(15)
S2 Li2 S3 5_555 . . 89.59(10)
S2 Li2 S4 5_555 . 5_545 93.58(13)
S3 Li2 S3 1_545 . . 93.76(11)
S3 Li2 S4 1_545 . 5_545 93.60(12)
S3 Li2 S4 . . 5_545 93.60(12)
S3 Bi3 S3 1_545 . . 70.43(7)
S3 Bi3 S4 1_545 . 1_545 80.23(10)
S3 Bi3 S4 1_545 . . 131.47(13)
S3 Bi3 S5 1_545 . 1_545 64.10(9)
S3 Bi3 S5 1_545 . . 110.78(10)
S3 Bi3 S5 1_545 . 6_546 142.06(7)
S3 Bi3 S4 . . 1_545 131.47(13)
S3 Bi3 S4 . . . 80.23(10)
S3 Bi3 S5 . . 1_545 110.78(10)
S3 Bi3 S5 . . . 64.10(9)
S3 Bi3 S5 . . 6_546 142.06(7)
S4 Bi3 S4 1_545 . . 92.34(9)
S4 Bi3 S5 1_545 . 1_545 88.41(8)
S4 Bi3 S5 1_545 . . 164.29(13)
S4 Bi3 S5 1_545 . 6_546 82.63(12)
S4 Bi3 S5 . . 1_545 164.29(13)
S4 Bi3 S5 . . . 88.41(8)
S4 Bi3 S5 . . 6_546 82.63(12)
S5 Bi3 S5 1_545 . . 86.70(8)
S5 Bi3 S5 1_545 . 6_546 81.91(10)
S5 Bi3 S5 . . 6_546 81.91(10)
S1 Bi4 S1 5_445 . 5_455 91.30(11)
S1 Bi4 S1 5_445 . 6_545 88.70(11)
S1 Bi4 S1 5_445 . 6_555 180.0(5)
S1 Bi4 S2 5_445 . . 89.32(13)
S1 Bi4 S2 5_445 . 2_555 90.68(13)
S1 Bi4 S1 5_455 . 6_545 180.0(5)
S1 Bi4 S1 5_455 . 6_555 88.70(11)
S1 Bi4 S2 5_455 . . 89.32(13)
S1 Bi4 S2 5_455 . 2_555 90.68(13)
S1 Bi4 S1 6_545 . 6_555 91.30(11)
S1 Bi4 S2 6_545 . . 90.68(13)
S1 Bi4 S2 6_545 . 2_555 89.32(13)
S1 Bi4 S2 6_555 . . 90.68(13)
S1 Bi4 S2 6_555 . 2_555 89.32(13)
S2 Bi4 S2 . . 2_555 180.0(5)
S1 Li4 S1 5_445 . 5_455 91.30(11)
S1 Li4 S1 5_445 . 6_545 88.70(11)
S1 Li4 S1 5_445 . 6_555 180.0(5)
S1 Li4 S2 5_445 . . 89.32(13)
S1 Li4 S2 5_445 . 2_555 90.68(13)
S1 Li4 S1 5_455 . 6_545 180.0(5)
S1 Li4 S1 5_455 . 6_555 88.70(11)
S1 Li4 S2 5_455 . . 89.32(13)
S1 Li4 S2 5_455 . 2_555 90.68(13)
S1 Li4 S1 6_545 . 6_555 91.30(11)
S1 Li4 S2 6_545 . . 90.68(13)
S1 Li4 S2 6_545 . 2_555 89.32(13)
S1 Li4 S2 6_555 . . 90.68(13)
S1 Li4 S2 6_555 . 2_555 89.32(13)
S2 Li4 S2 . . 2_555 180.0(5)
S4 Bi5 S4 . . 2_556 180.0(5)
S4 Bi5 S5 . . 5_445 96.25(9)
S4 Bi5 S5 . . 5_455 96.25(9)
S4 Bi5 S5 . . 6_546 83.75(9)
S4 Bi5 S5 . . 6_556 83.75(9)
S4 Bi5 S5 2_556 . 5_445 83.75(9)
S4 Bi5 S5 2_556 . 5_455 83.75(9)
S4 Bi5 S5 2_556 . 6_546 96.25(9)
S4 Bi5 S5 2_556 . 6_556 96.25(9)
S5 Bi5 S5 5_445 . 5_455 91.10(8)
S5 Bi5 S5 5_445 . 6_546 88.90(8)
S5 Bi5 S5 5_445 . 6_556 180.0(5)
S5 Bi5 S5 5_455 . 6_546 180.0(5)
S5 Bi5 S5 5_455 . 6_556 88.90(8)
S5 Bi5 S5 6_546 . 6_556 91.10(8)
S4 Li5 S4 . . 2_556 180.0(5)
S4 Li5 S5 . . 5_445 96.25(9)
S4 Li5 S5 . . 5_455 96.25(9)
S4 Li5 S5 . . 6_546 83.75(9)
S4 Li5 S5 . . 6_556 83.75(9)
S4 Li5 S5 2_556 . 5_445 83.75(9)
S4 Li5 S5 2_556 . 5_455 83.75(9)
S4 Li5 S5 2_556 . 6_546 96.25(9)
S4 Li5 S5 2_556 . 6_556 96.25(9)
S5 Li5 S5 5_445 . 5_455 91.10(8)
S5 Li5 S5 5_445 . 6_546 88.90(8)
S5 Li5 S5 5_445 . 6_556 180.0(5)
S5 Li5 S5 5_455 . 6_546 180.0(5)
S5 Li5 S5 5_455 . 6_556 88.90(8)
S5 Li5 S5 6_546 . 6_556 91.10(8)

loop_
_geom_bond_atom_site_label_1
_geom_bond_atom_site_label_2
_geom_bond_site_symmetry_1
_geom_bond_site_symmetry_2
_geom_bond_distance
Bi1 S1 . . 2.865(4)
Bi1 S1 . 1_565 2.865(4)
Bi1 S1 . 6_555 2.984(5)
Bi1 S2 . . 2.759(4)
Bi1 S2 . 1_565 2.759(4)
Bi1 S3 . . 2.689(5)
Li1 S1 . . 2.865(4)
Li1 S1 . 1_565 2.865(4)
Li1 S1 . 6_555 2.984(5)
Li1 S2 . . 2.759(4)
Li1 S2 . 1_565 2.759(4)
Li1 S3 . . 2.689(5)
Bi2 S1 . . 2.945(5)
Bi2 S2 . 5_545 2.929(4)
Bi2 S2 . 5_555 2.929(4)
Bi2 S3 . 1_545 2.740(3)
Bi2 S3 . . 2.740(3)
Bi2 S4 . 5_545 2.628(5)
Li2 S1 . . 2.945(5)
Li2 S2 . 5_545 2.929(4)
Li2 S2 . 5_555 2.929(4)
Li2 S3 . 1_545 2.740(3)
Li2 S3 . . 2.740(3)
Li2 S4 . 5_545 2.628(5)
Bi3 S3 . 1_545 3.469(4)
Bi3 S3 . . 3.469(4)
Bi3 S4 . 1_545 2.773(3)
Bi3 S4 . . 2.773(3)
Bi3 S5 . 1_545 2.914(3)
Bi3 S5 . . 2.914(3)
Bi3 S5 . 6_546 2.597(4)
Bi4 S1 . 5_445 2.797(4)
Bi4 S1 . 5_455 2.797(4)
Bi4 S1 . 6_545 2.797(4)
Bi4 S1 . 6_555 2.797(4)
Bi4 S2 . . 2.806(5)
Bi4 S2 . 2_555 2.806(5)
Li4 S1 . 5_445 2.797(4)
Li4 S1 . 5_455 2.797(4)
Li4 S1 . 6_545 2.797(4)
Li4 S1 . 6_555 2.797(4)
Li4 S2 . . 2.806(5)
Li4 S2 . 2_555 2.806(5)
Bi5 S4 . . 2.502(5)
Bi5 S4 . 2_556 2.502(5)
Bi5 S5 . 5_445 2.802(3)
Bi5 S5 . 5_455 2.802(3)
Bi5 S5 . 6_546 2.802(3)
Bi5 S5 . 6_556 2.802(3)
Li5 S4 . . 2.502(5)
Li5 S4 . 2_556 2.502(5)
Li5 S5 . 5_445 2.802(3)
Li5 S5 . 5_455 2.802(3)
Li5 S5 . 6_546 2.802(3)
Li5 S5 . 6_556 2.802(3)

loop_
_restr_parameter_id
_restr_parameter_class_id
_restr_parameter_atom_site_label
_restr_parameter_atom_coefficient
1 1 Bi1 1
2 1 Bi2 1
3 1 Bi4 1
4 1 Bi5 1

loop_
_restr_parameter_class_class_id
_restr_parameter_class_parameter_type
_restr_parameter_class_target
_restr_parameter_class_target_weight_param
_restr_parameter_class_details
1 occupancy 1.000000 0.000001 'refined Bi occupation 1.0'
